data_7204965
loop_
_publ_author_name
'Oka, Hiroyuki'
'Tamura, Tomoki'
'Miura, Yozo'
'Teki, Yoshio'

_publ_section_title
;
 Synthesis and characterization of poly(1,3-phenylene)-based polyradicals
 carrying cyclic aminoxyls
;
_journal_issue 5
_journal_name_full 'Journal of Materials Chemistry'
_journal_page_first 1364
_journal_paper_doi 10.1039/b100060h
_journal_volume 11
_journal_year 2001
_chemical_formula_moiety 'C24 H24 N O2 '
_chemical_formula_sum 'C24 H24 N O2'
_chemical_formula_weight 358.46
_space_group_IT_number 15
_symmetry_cell_setting monoclinic
_symmetry_Int_Tables_number 15
_symmetry_space_group_name_Hall '-C 2yc'
_symmetry_space_group_name_H-M 'C 1 2/c 1'
_cell_angle_alpha 90
_cell_angle_beta 96.80(2)
_cell_angle_gamma 90
_cell_formula_units_Z 8
_cell_length_a 18.724(4)
_cell_length_b 12.034(4)
_cell_length_c 17.318(5)
_cell_measurement_reflns_used 25
_cell_measurement_temperature 296.2
_cell_measurement_theta_max 15.0
_cell_measurement_theta_min 14.8
_cell_volume 3874.7(19)
_computing_cell_refinement 'MSC/AFC Diffractometer Control'
_computing_data_collection 'MSC/AFC Diffractometer Control'
_computing_data_reduction 'teXsan Ver. 1.10'
_computing_publication_material 'teXsan Ver. 1.10'
_computing_structure_refinement 'teXsan Ver. 1.10'
_computing_structure_solution SAPI91
_diffrn_measurement_device_type 'Rigaku AFC7R'
_diffrn_measurement_method \w-2\q
_diffrn_radiation_type 'Mo K\a'
_diffrn_radiation_wavelength 0.7107
_diffrn_reflns_av_R_equivalents 0.007
_diffrn_reflns_limit_h_max 0
_diffrn_reflns_limit_h_min 0
_diffrn_reflns_limit_k_max 0
_diffrn_reflns_limit_k_min 0
_diffrn_reflns_limit_l_max 0
_diffrn_reflns_limit_l_min 0
_diffrn_reflns_number 4608
_diffrn_standards_decay_% 0.36
_diffrn_standards_interval_count 150
_diffrn_standards_number 3
_exptl_absorpt_coefficient_mu 0.039
_exptl_absorpt_correction_T_max 0.966
_exptl_absorpt_correction_T_min 0.698
_exptl_absorpt_correction_type psi-scan
_exptl_absorpt_process_details '(North, Phillips & Mathews, 1968)'
_exptl_crystal_colour red
_exptl_crystal_density_diffrn 0.614
_exptl_crystal_density_method 'not measured'
_exptl_crystal_description prismatic
_exptl_crystal_size_max 1.000
_exptl_crystal_size_mid 0.750
_exptl_crystal_size_min 0.200
_refine_diff_density_max 0.22
_refine_diff_density_min -0.17
_refine_ls_extinction_coef 0.00082(4)
_refine_ls_extinction_method 'Zachariasen(1967) type 2 Gaussian isotropic'
_refine_ls_goodness_of_fit_ref 1.641
_refine_ls_hydrogen_treatment noref
_refine_ls_number_parameters 245
_refine_ls_number_reflns 2721
_refine_ls_R_factor_gt 0.0414
_refine_ls_shift/su_max 0.0000
_refine_ls_structure_factor_coef F
_refine_ls_weighting_scheme unit
_refine_ls_wR_factor_ref 0.0368
_reflns_number_gt 2721
_reflns_number_total 0
_reflns_threshold_expression F^2^>2.0\s(F^2^)
_cod_data_source_file b100060h.txt
_cod_data_source_block RASSAT
_cod_depositor_comments
;

2018-03-14
Z value changed to be consistent with given formula
                 miguel
;
_cod_original_formula_units_Z 4
_cod_original_cell_volume 3874(1)
_cod_original_formula_sum 'C24 H24 N O2 '
_cod_database_code 7204965

loop_
_symmetry_equiv_pos_as_xyz
x,y,z
-x,y,1/2-z
-x,-y,-z
x,-y,1/2+z
1/2+x,1/2+y,z
1/2-x,1/2+y,1/2-z
1/2-x,1/2-y,-z
1/2+x,1/2-y,1/2+z

loop_
_atom_site_label
_atom_site_type_symbol
_atom_site_fract_x
_atom_site_fract_y
_atom_site_fract_z
_atom_site_U_iso_or_equiv
_atom_site_adp_type
_atom_site_occupancy
_atom_site_calc_flag
_atom_site_refinement_flags
_atom_site_disorder_assembly
_atom_site_disorder_group
O(1) O 0.82867(9) 0.1968(1) 0.55593(9) 0.0473(4) Uani 1.00 d . . .
O(2) O 0.93661(8) 0.3133(1) 0.42197(8) 0.0427(4) Uani 1.00 d . . .
N(1) N 0.86543(9) 0.2675(1) 0.52247(9) 0.0347(4) Uani 1.00 d . . .
C(1) C 0.86902(10) 0.3795(2) 0.5458(1) 0.0312(5) Uani 1.00 d . . .
C(2) C 0.8581(1) 0.4132(2) 0.6213(1) 0.0331(5) Uani 1.00 d . . .
C(3) C 0.8572(1) 0.5273(2) 0.6356(1) 0.0369(5) Uani 1.00 d . . .
C(4) C 0.8683(1) 0.6059(2) 0.5794(1) 0.0348(5) Uani 1.00 d . . .
C(5) C 0.8805(1) 0.5693(2) 0.5056(1) 0.0360(5) Uani 1.00 d . . .
C(6) C 0.8811(1) 0.4573(2) 0.4882(1) 0.0316(5) Uani 1.00 d . . .
C(7) C 0.8689(1) 0.7265(2) 0.5984(1) 0.0370(5) Uani 1.00 d . . .
C(8) C 0.8344(1) 0.8024(2) 0.5460(1) 0.0433(6) Uani 1.00 d . . .
C(9) C 0.8321(1) 0.9145(2) 0.5648(1) 0.0522(7) Uani 1.00 d . . .
C(10) C 0.8652(2) 0.9522(2) 0.6345(2) 0.0592(8) Uani 1.00 d . . .
C(11) C 0.9007(1) 0.8784(2) 0.6864(1) 0.0574(8) Uani 1.00 d . . .
C(12) C 0.9024(1) 0.7657(2) 0.6689(1) 0.0469(7) Uani 1.00 d . . .
C(13) C 0.8520(1) 0.3360(2) 0.6876(1) 0.0347(5) Uani 1.00 d . . .
C(14) C 0.9047(1) 0.2569(2) 0.7085(1) 0.0447(6) Uani 1.00 d . . .
C(15) C 0.9010(1) 0.1888(2) 0.7724(1) 0.0546(7) Uani 1.00 d . . .
C(16) C 0.8447(2) 0.1985(2) 0.8161(1) 0.0586(8) Uani 1.00 d . . .
C(17) C 0.7929(1) 0.2777(2) 0.7971(1) 0.0546(7) Uani 1.00 d . . .
C(18) C 0.7960(1) 0.3467(2) 0.7332(1) 0.0431(6) Uani 1.00 d . . .
C(19) C 0.9115(1) 0.2237(2) 0.4650(1) 0.0422(6) Uani 1.00 d . . .
C(20) C 0.8927(1) 0.4126(2) 0.4089(1) 0.0355(5) Uani 1.00 d . . .
C(21) C 0.9395(1) 0.4878(2) 0.3654(1) 0.0416(6) Uani 1.00 d . . .
C(22) C 0.8208(1) 0.3908(2) 0.3607(1) 0.0476(6) Uani 1.00 d . . .
C(23) C 0.8700(2) 0.1389(2) 0.4133(1) 0.0753(10) Uani 1.00 d . . .
C(24) C 0.9779(1) 0.1738(2) 0.5101(2) 0.0668(9) Uani 1.00 d . . .
H(1) H 0.8484 0.5522 0.6863 0.0441 Uiso 1.00 calc . . .
H(2) H 0.8878 0.6226 0.4657 0.0427 Uiso 1.00 calc . . .
H(3) H 0.8113 0.7762 0.4959 0.0526 Uiso 1.00 calc . . .
H(4) H 0.8074 0.9666 0.5279 0.0628 Uiso 1.00 calc . . .
H(5) H 0.8635 1.0295 0.6481 0.0703 Uiso 1.00 calc . . .
H(6) H 0.9257 0.9051 0.7350 0.0672 Uiso 1.00 calc . . .
H(7) H 0.9271 0.7142 0.7057 0.0569 Uiso 1.00 calc . . .
H(8) H 0.9449 0.2504 0.6783 0.0524 Uiso 1.00 calc . . .
H(9) H 0.9391 0.1344 0.7861 0.0665 Uiso 1.00 calc . . .
H(10) H 0.8411 0.1504 0.8599 0.0692 Uiso 1.00 calc . . .
H(11) H 0.7538 0.2854 0.8286 0.0652 Uiso 1.00 calc . . .
H(12) H 0.7592 0.4033 0.7200 0.0530 Uiso 1.00 calc . . .
H(13) H 0.9843 0.5017 0.3966 0.0507 Uiso 1.00 calc . . .
H(14) H 0.9495 0.4531 0.3181 0.0507 Uiso 1.00 calc . . .
H(15) H 0.9162 0.5569 0.3531 0.0507 Uiso 1.00 calc . . .
H(16) H 0.7929 0.4587 0.3543 0.0567 Uiso 1.00 calc . . .
H(17) H 0.8271 0.3639 0.3103 0.0567 Uiso 1.00 calc . . .
H(18) H 0.7933 0.3380 0.3858 0.0567 Uiso 1.00 calc . . .
H(19) H 0.8280 0.1736 0.3842 0.0891 Uiso 1.00 calc . . .
H(20) H 0.8981 0.1082 0.3762 0.0891 Uiso 1.00 calc . . .
H(21) H 0.8526 0.0797 0.4427 0.0891 Uiso 1.00 calc . . .
H(22) H 0.9666 0.1131 0.5420 0.0784 Uiso 1.00 calc . . .
H(23) H 1.0120 0.1493 0.4769 0.0784 Uiso 1.00 calc . . .
H(24) H 1.0025 0.2295 0.5452 0.0784 Uiso 1.00 calc . . .

loop_
_atom_site_aniso_label
_atom_site_aniso_U_11
_atom_site_aniso_U_22
_atom_site_aniso_U_33
_atom_site_aniso_U_12
_atom_site_aniso_U_13
_atom_site_aniso_U_23
O(1) 0.061(1) 0.0357(8) 0.0483(9) -0.0137(7) 0.0195(7) 0.0012(7)
O(2) 0.0536(9) 0.0363(8) 0.0418(8) 0.0039(7) 0.0204(7) 0.0035(6)
N(1) 0.0423(10) 0.0314(9) 0.0315(8) -0.0046(7) 0.0093(7) 0.0000(7)
C(1) 0.032(1) 0.0306(10) 0.0314(9) -0.0014(8) 0.0065(8) -0.0009(8)
C(2) 0.035(1) 0.034(1) 0.0305(10) -0.0026(8) 0.0073(8) 0.0011(8)
C(3) 0.043(1) 0.037(1) 0.032(1) 0.0001(9) 0.0101(9) -0.0030(8)
C(4) 0.039(1) 0.031(1) 0.036(1) -0.0008(8) 0.0068(8) -0.0013(8)
C(5) 0.043(1) 0.033(1) 0.033(1) -0.0006(9) 0.0082(9) 0.0044(8)
C(6) 0.034(1) 0.034(1) 0.0274(9) -0.0006(8) 0.0060(8) 0.0003(8)
C(7) 0.043(1) 0.032(1) 0.038(1) -0.0006(9) 0.0134(9) -0.0005(8)
C(8) 0.048(1) 0.041(1) 0.043(1) -0.0005(10) 0.0127(10) 0.0016(10)
C(9) 0.062(2) 0.037(1) 0.061(2) 0.006(1) 0.020(1) 0.011(1)
C(10) 0.082(2) 0.031(1) 0.068(2) -0.005(1) 0.023(1) -0.005(1)
C(11) 0.075(2) 0.046(1) 0.051(1) -0.012(1) 0.006(1) -0.012(1)
C(12) 0.056(1) 0.039(1) 0.045(1) 0.000(1) 0.005(1) -0.0008(10)
C(13) 0.044(1) 0.034(1) 0.0262(9) -0.0069(9) 0.0062(8) -0.0030(8)
C(14) 0.054(1) 0.045(1) 0.036(1) 0.002(1) 0.0097(9) 0.0029(10)
C(15) 0.076(2) 0.044(1) 0.043(1) 0.004(1) 0.004(1) 0.006(1)
C(16) 0.089(2) 0.053(1) 0.035(1) -0.017(1) 0.013(1) 0.007(1)
C(17) 0.064(2) 0.065(2) 0.038(1) -0.017(1) 0.022(1) -0.001(1)
C(18) 0.046(1) 0.049(1) 0.036(1) -0.007(1) 0.0105(9) -0.0035(10)
C(19) 0.058(1) 0.033(1) 0.039(1) -0.0005(10) 0.0195(10) -0.0005(9)
C(20) 0.044(1) 0.034(1) 0.0300(10) 0.0005(9) 0.0101(8) 0.0015(8)
C(21) 0.047(1) 0.045(1) 0.035(1) -0.002(1) 0.0137(9) 0.0044(9)
C(22) 0.049(1) 0.058(1) 0.035(1) -0.009(1) 0.0036(10) 0.001(1)
C(23) 0.132(3) 0.050(2) 0.050(1) -0.031(2) 0.034(2) -0.019(1)
C(24) 0.070(2) 0.059(2) 0.077(2) 0.023(1) 0.033(1) 0.023(1)

loop_
_atom_type_symbol
_atom_type_description
_atom_type_scat_dispersion_real
_atom_type_scat_dispersion_imag
_atom_type_scat_source
C C 0.003 0.002
;International Tables for Crystallography
(1992, Vol. C, Tables 4.2.6.8 and 6.1.1.1)
;
H H 0.000 0.000
;International Tables for Crystallography
(1992, Vol. C, Table 6.1.1.2)
;
N N 0.006 0.003
;International Tables for Crystallography
(1992, Vol. C, Tables 4.2.6.8 and 6.1.1.1)
;
O O 0.011 0.006
;International Tables for Crystallography
(1992, Vol. C, Tables 4.2.6.8 and 6.1.1.1)
;

loop_
_geom_angle_atom_site_label_1
_geom_angle_atom_site_label_2
_geom_angle_atom_site_label_3
_geom_angle
_geom_angle_site_symmetry_1
_geom_angle_site_symmetry_2
_geom_angle_site_symmetry_3
_geom_angle_publ_flag
C(19) O(2) C(20) 119.3(1) . 1_555 1_555 yes
O(1) N(1) C(1) 121.2(2) . 1_555 1_555 yes
O(1) N(1) C(19) 117.0(2) . 1_555 1_555 yes
C(1) N(1) C(19) 121.3(2) . 1_555 1_555 yes
N(1) C(1) C(2) 122.4(2) . 1_555 1_555 yes
N(1) C(1) C(6) 116.1(2) . 1_555 1_555 yes
C(2) C(1) C(6) 121.4(2) . 1_555 1_555 yes
C(1) C(2) C(3) 117.0(2) . 1_555 1_555 yes
C(1) C(2) C(13) 124.6(2) . 1_555 1_555 yes
C(3) C(2) C(13) 118.3(2) . 1_555 1_555 yes
C(2) C(3) C(4) 122.7(2) . 1_555 1_555 yes
C(2) C(3) H(1) 118.4 . 1_555 1_555 no
C(4) C(3) H(1) 118.9 . 1_555 1_555 no
C(3) C(4) C(5) 118.7(2) . 1_555 1_555 yes
C(3) C(4) C(7) 120.5(2) . 1_555 1_555 yes
C(5) C(4) C(7) 120.8(2) . 1_555 1_555 yes
C(4) C(5) C(6) 120.9(2) . 1_555 1_555 yes
C(4) C(5) H(2) 119.9 . 1_555 1_555 no
C(6) C(5) H(2) 119.2 . 1_555 1_555 no
C(1) C(6) C(5) 119.3(2) . 1_555 1_555 yes
C(1) C(6) C(20) 117.4(2) . 1_555 1_555 yes
C(5) C(6) C(20) 123.3(2) . 1_555 1_555 yes
C(4) C(7) C(8) 120.4(2) . 1_555 1_555 yes
C(4) C(7) C(12) 121.1(2) . 1_555 1_555 yes
C(8) C(7) C(12) 118.5(2) . 1_555 1_555 yes
C(7) C(8) C(9) 120.6(2) . 1_555 1_555 yes
C(7) C(8) H(3) 119.4 . 1_555 1_555 no
C(9) C(8) H(3) 120.0 . 1_555 1_555 no
C(8) C(9) C(10) 120.4(2) . 1_555 1_555 yes
C(8) C(9) H(4) 119.8 . 1_555 1_555 no
C(10) C(9) H(4) 119.9 . 1_555 1_555 no
C(9) C(10) C(11) 119.8(2) . 1_555 1_555 yes
C(9) C(10) H(5) 120.9 . 1_555 1_555 no
C(11) C(10) H(5) 119.3 . 1_555 1_555 no
C(10) C(11) C(12) 120.5(2) . 1_555 1_555 yes
C(10) C(11) H(6) 120.0 . 1_555 1_555 no
C(12) C(11) H(6) 119.5 . 1_555 1_555 no
C(7) C(12) C(11) 120.3(2) . 1_555 1_555 yes
C(7) C(12) H(7) 119.6 . 1_555 1_555 no
C(11) C(12) H(7) 120.1 . 1_555 1_555 no
C(2) C(13) C(14) 120.8(2) . 1_555 1_555 yes
C(2) C(13) C(18) 120.7(2) . 1_555 1_555 yes
C(14) C(13) C(18) 118.4(2) . 1_555 1_555 yes
C(13) C(14) C(15) 120.9(2) . 1_555 1_555 yes
C(13) C(14) H(8) 119.2 . 1_555 1_555 no
C(15) C(14) H(8) 119.9 . 1_555 1_555 no
C(14) C(15) C(16) 120.2(2) . 1_555 1_555 yes
C(14) C(15) H(9) 119.2 . 1_555 1_555 no
C(16) C(15) H(9) 120.6 . 1_555 1_555 no
C(15) C(16) C(17) 119.6(2) . 1_555 1_555 yes
C(15) C(16) H(10) 120.9 . 1_555 1_555 no
C(17) C(16) H(10) 119.5 . 1_555 1_555 no
C(16) C(17) C(18) 120.7(2) . 1_555 1_555 yes
C(16) C(17) H(11) 119.4 . 1_555 1_555 no
C(18) C(17) H(11) 119.9 . 1_555 1_555 no
C(13) C(18) C(17) 120.1(2) . 1_555 1_555 yes
C(13) C(18) H(12) 119.4 . 1_555 1_555 no
C(17) C(18) H(12) 120.5 . 1_555 1_555 no
O(2) C(19) N(1) 109.6(2) . 1_555 1_555 yes
O(2) C(19) C(23) 112.4(2) . 1_555 1_555 yes
O(2) C(19) C(24) 105.7(2) . 1_555 1_555 yes
N(1) C(19) C(23) 109.7(2) . 1_555 1_555 yes
N(1) C(19) C(24) 107.5(2) . 1_555 1_555 yes
C(23) C(19) C(24) 111.8(2) . 1_555 1_555 yes
O(2) C(20) C(6) 106.8(2) . 1_555 1_555 yes
O(2) C(20) C(21) 102.6(2) . 1_555 1_555 yes
O(2) C(20) C(22) 113.0(2) . 1_555 1_555 yes
C(6) C(20) C(21) 113.1(2) . 1_555 1_555 yes
C(6) C(20) C(22) 110.3(2) . 1_555 1_555 yes
C(21) C(20) C(22) 110.8(2) . 1_555 1_555 yes
C(20) C(21) H(13) 110.0 . 1_555 1_555 no
C(20) C(21) H(14) 110.3 . 1_555 1_555 no
C(20) C(21) H(15) 110.8 . 1_555 1_555 no
H(13) C(21) H(14) 108.2 . 1_555 1_555 no
H(13) C(21) H(15) 108.8 . 1_555 1_555 no
H(14) C(21) H(15) 108.7 . 1_555 1_555 no
C(20) C(22) H(16) 110.3 . 1_555 1_555 no
C(20) C(22) H(17) 111.3 . 1_555 1_555 no
C(20) C(22) H(18) 110.9 . 1_555 1_555 no
H(16) C(22) H(17) 107.7 . 1_555 1_555 no
H(16) C(22) H(18) 107.5 . 1_555 1_555 no
H(17) C(22) H(18) 108.9 . 1_555 1_555 no
C(19) C(23) H(19) 110.1 . 1_555 1_555 no
C(19) C(23) H(20) 112.1 . 1_555 1_555 no
C(19) C(23) H(21) 111.9 . 1_555 1_555 no
H(19) C(23) H(20) 107.1 . 1_555 1_555 no
H(19) C(23) H(21) 106.7 . 1_555 1_555 no
H(20) C(23) H(21) 108.8 . 1_555 1_555 no
C(19) C(24) H(22) 112.3 . 1_555 1_555 no
C(19) C(24) H(23) 112.3 . 1_555 1_555 no
C(19) C(24) H(24) 110.2 . 1_555 1_555 no
H(22) C(24) H(23) 108.8 . 1_555 1_555 no
H(22) C(24) H(24) 106.5 . 1_555 1_555 no
H(23) C(24) H(24) 106.5 . 1_555 1_555 no

loop_
_geom_bond_atom_site_label_1
_geom_bond_atom_site_label_2
_geom_bond_distance
_geom_bond_site_symmetry_1
_geom_bond_site_symmetry_2
_geom_bond_publ_flag
O(1) N(1) 1.276(2) . . yes
O(2) C(19) 1.421(2) . . yes
O(2) C(20) 1.453(2) . . yes
N(1) C(1) 1.406(2) . . yes
N(1) C(19) 1.489(2) . . yes
C(1) C(2) 1.408(3) . . yes
C(1) C(6) 1.405(3) . . yes
C(2) C(3) 1.395(3) . . yes
C(2) C(13) 1.492(3) . . yes
C(3) C(4) 1.390(3) . . yes
C(3) H(1) 0.961 . . no
C(4) C(5) 1.396(3) . . yes
C(4) C(7) 1.488(3) . . yes
C(5) C(6) 1.382(3) . . yes
C(5) H(2) 0.964 . . no
C(6) C(20) 1.514(3) . . yes
C(7) C(8) 1.391(3) . . yes
C(7) C(12) 1.387(3) . . yes
C(8) C(9) 1.390(3) . . yes
C(8) H(3) 0.975 . . no
C(9) C(10) 1.366(4) . . yes
C(9) H(4) 0.973 . . no
C(10) C(11) 1.378(4) . . yes
C(10) H(5) 0.961 . . no
C(11) C(12) 1.391(3) . . yes
C(11) H(6) 0.968 . . no
C(12) H(7) 0.967 . . no
C(13) C(14) 1.387(3) . . yes
C(13) C(18) 1.391(3) . . yes
C(14) C(15) 1.385(3) . . yes
C(14) H(8) 0.969 . . no
C(15) C(16) 1.373(4) . . yes
C(15) H(9) 0.975 . . no
C(16) C(17) 1.372(4) . . yes
C(16) H(10) 0.964 . . no
C(17) C(18) 1.390(3) . . yes
C(17) H(11) 0.967 . . no
C(18) H(12) 0.977 . . no
C(19) C(23) 1.511(3) . . yes
C(19) C(24) 1.512(3) . . yes
C(20) C(21) 1.520(3) . . yes
C(20) C(22) 1.521(3) . . yes
C(21) H(13) 0.957 . . no
C(21) H(14) 0.958 . . no
C(21) H(15) 0.951 . . no
C(22) H(16) 0.968 . . no
C(22) H(17) 0.952 . . no
C(22) H(18) 0.955 . . no
C(23) H(19) 0.977 . . no
C(23) H(20) 0.952 . . no
C(23) H(21) 0.956 . . no
C(24) H(22) 0.955 . . no
C(24) H(23) 0.954 . . no
C(24) H(24) 0.982 . . no

loop_
_geom_contact_atom_site_label_1
_geom_contact_atom_site_label_2
_geom_contact_distance
_geom_contact_site_symmetry_1
_geom_contact_site_symmetry_2
_geom_contact_publ_flag
O(1) C(10) 3.281(3) . 1_545 ?
O(1) C(9) 3.401(3) . 1_545 ?
O(1) C(22) 3.462(3) . 7_656 ?
O(1) O(1) 3.567(3) . 7_656 ?
C(8) C(8) 3.596(4) . 7_666 ?

loop_
_geom_torsion_atom_site_label_1
_geom_torsion_atom_site_label_2
_geom_torsion_atom_site_label_3
_geom_torsion_atom_site_label_4
_geom_torsion
_geom_torsion_site_symmetry_1
_geom_torsion_site_symmetry_2
_geom_torsion_site_symmetry_3
_geom_torsion_site_symmetry_4
_geom_torsion_publ_flag
O(1) N(1) C(1) C(2) 25.1(3) 1_555 1_555 1_555 1_555 yes
O(1) N(1) C(1) C(6) -152.2(2) 1_555 1_555 1_555 1_555 yes
O(1) N(1) C(19) O(2) 168.0(2) 1_555 1_555 1_555 1_555 yes
O(1) N(1) C(19) C(23) 44.1(3) 1_555 1_555 1_555 1_555 yes
O(1) N(1) C(19) C(24) -77.6(2) 1_555 1_555 1_555 1_555 yes
O(2) C(19) N(1) C(1) -19.6(3) 1_555 1_555 1_555 1_555 yes
O(2) C(20) C(6) C(1) -39.5(2) 1_555 1_555 1_555 1_555 yes
O(2) C(20) C(6) C(5) 141.8(2) 1_555 1_555 1_555 1_555 yes
N(1) C(1) C(2) C(3) -174.9(2) 1_555 1_555 1_555 1_555 yes
N(1) C(1) C(2) C(13) 9.1(3) 1_555 1_555 1_555 1_555 yes
N(1) C(1) C(6) C(5) 175.7(2) 1_555 1_555 1_555 1_555 yes
N(1) C(1) C(6) C(20) -3.0(3) 1_555 1_555 1_555 1_555 yes
N(1) C(19) O(2) C(20) -29.7(2) 1_555 1_555 1_555 1_555 yes
C(1) N(1) C(19) C(23) -143.5(2) 1_555 1_555 1_555 1_555 yes
C(1) N(1) C(19) C(24) 94.8(2) 1_555 1_555 1_555 1_555 yes
C(1) C(2) C(3) C(4) -1.7(3) 1_555 1_555 1_555 1_555 yes
C(1) C(2) C(13) C(14) 53.3(3) 1_555 1_555 1_555 1_555 yes
C(1) C(2) C(13) C(18) -131.3(2) 1_555 1_555 1_555 1_555 yes
C(1) C(6) C(5) C(4) 0.2(3) 1_555 1_555 1_555 1_555 yes
C(1) C(6) C(20) C(21) -151.6(2) 1_555 1_555 1_555 1_555 yes
C(1) C(6) C(20) C(22) 83.7(2) 1_555 1_555 1_555 1_555 yes
C(2) C(1) N(1) C(19) -146.9(2) 1_555 1_555 1_555 1_555 yes
C(2) C(1) C(6) C(5) -1.6(3) 1_555 1_555 1_555 1_555 yes
C(2) C(1) C(6) C(20) 179.7(2) 1_555 1_555 1_555 1_555 yes
C(2) C(3) C(4) C(5) 0.4(3) 1_555 1_555 1_555 1_555 yes
C(2) C(3) C(4) C(7) -178.3(2) 1_555 1_555 1_555 1_555 yes
C(2) C(13) C(14) C(15) 176.8(2) 1_555 1_555 1_555 1_555 yes
C(2) C(13) C(18) C(17) -176.9(2) 1_555 1_555 1_555 1_555 yes
C(3) C(2) C(1) C(6) 2.3(3) 1_555 1_555 1_555 1_555 yes
C(3) C(2) C(13) C(14) -122.7(2) 1_555 1_555 1_555 1_555 yes
C(3) C(2) C(13) C(18) 52.7(3) 1_555 1_555 1_555 1_555 yes
C(3) C(4) C(5) C(6) 0.4(3) 1_555 1_555 1_555 1_555 yes
C(3) C(4) C(7) C(8) -137.7(2) 1_555 1_555 1_555 1_555 yes
C(3) C(4) C(7) C(12) 41.1(3) 1_555 1_555 1_555 1_555 yes
C(4) C(3) C(2) C(13) 174.6(2) 1_555 1_555 1_555 1_555 yes
C(4) C(5) C(6) C(20) 178.9(2) 1_555 1_555 1_555 1_555 yes
C(4) C(7) C(8) C(9) 177.2(2) 1_555 1_555 1_555 1_555 yes
C(4) C(7) C(12) C(11) -178.3(2) 1_555 1_555 1_555 1_555 yes
C(5) C(4) C(7) C(8) 43.7(3) 1_555 1_555 1_555 1_555 yes
C(5) C(4) C(7) C(12) -137.5(2) 1_555 1_555 1_555 1_555 yes
C(5) C(6) C(20) C(21) 29.7(3) 1_555 1_555 1_555 1_555 yes
C(5) C(6) C(20) C(22) -95.0(2) 1_555 1_555 1_555 1_555 yes
C(6) C(1) N(1) C(19) 35.7(3) 1_555 1_555 1_555 1_555 yes
C(6) C(1) C(2) C(13) -173.8(2) 1_555 1_555 1_555 1_555 yes
C(6) C(5) C(4) C(7) 179.0(2) 1_555 1_555 1_555 1_555 yes
C(6) C(20) O(2) C(19) 58.2(2) 1_555 1_555 1_555 1_555 yes
C(7) C(8) C(9) C(10) 1.5(4) 1_555 1_555 1_555 1_555 yes
C(7) C(12) C(11) C(10) 0.6(4) 1_555 1_555 1_555 1_555 yes
C(8) C(7) C(12) C(11) 0.6(3) 1_555 1_555 1_555 1_555 yes
C(8) C(9) C(10) C(11) -0.3(4) 1_555 1_555 1_555 1_555 yes
C(9) C(8) C(7) C(12) -1.6(3) 1_555 1_555 1_555 1_555 yes
C(9) C(10) C(11) C(12) -0.8(4) 1_555 1_555 1_555 1_555 yes
C(13) C(14) C(15) C(16) 0.1(4) 1_555 1_555 1_555 1_555 yes
C(13) C(18) C(17) C(16) 0.1(3) 1_555 1_555 1_555 1_555 yes
C(14) C(13) C(18) C(17) -1.3(3) 1_555 1_555 1_555 1_555 yes
C(14) C(15) C(16) C(17) -1.3(4) 1_555 1_555 1_555 1_555 yes
C(15) C(14) C(13) C(18) 1.2(3) 1_555 1_555 1_555 1_555 yes
C(15) C(16) C(17) C(18) 1.2(4) 1_555 1_555 1_555 1_555 yes
C(19) O(2) C(20) C(21) 177.3(2) 1_555 1_555 1_555 1_555 yes
C(19) O(2) C(20) C(22) -63.3(2) 1_555 1_555 1_555 1_555 yes
C(20) O(2) C(19) C(23) 92.5(2) 1_555 1_555 1_555 1_555 yes
C(20) O(2) C(19) C(24) -145.3(2) 1_555 1_555 1_555 1_555 yes
